data_1516664
loop_
_publ_author_name
'Han, Wenjia'
'Zhang, Guoying'
'Li, Guangxing'
'Huang, Hanmin'

_publ_section_title
;
 Rh-catalyzed sequential oxidative C-h and N-N bond activation: conversion
 of azines into isoquinolines with air at room temperature.
;
_journal_issue 13
_journal_name_full 'Organic letters'
_journal_page_first 3532
_journal_page_last 3535
_journal_paper_doi 10.1021/ol501483k
_journal_volume 16
_journal_year 2014
_chemical_formula_moiety 'C22 H17 N'
_chemical_formula_sum 'C22 H17 N'
_chemical_formula_weight 295.36
_chemical_name_systematic
;
 ?
;
_space_group_crystal_system monoclinic
_space_group_IT_number 15
_space_group_name_Hall '-C 2yc'
_space_group_name_H-M_alt 'C 1 2/c 1'
_symmetry_space_group_name_Hall '-C 2yc'
_symmetry_space_group_name_H-M 'C 1 2/c 1'
_atom_sites_solution_hydrogens geom
_atom_sites_solution_primary iterative
_audit_creation_date 2013-10-25
_audit_creation_method
;
Olex2 1.2
(compiled 2013.09.17 svn.r2790 for OlexSys, GUI svn.r4601)
;
_cell_angle_alpha 90
_cell_angle_beta 102.578(6)
_cell_angle_gamma 90
_cell_formula_units_Z 8
_cell_length_a 16.4531(9)
_cell_length_b 12.9636(6)
_cell_length_c 15.6226(9)
_cell_measurement_reflns_used 1671
_cell_measurement_temperature 293(2)
_cell_measurement_theta_max 25.3880
_cell_measurement_theta_min 3.5580
_cell_volume 3252.2(3)
_computing_cell_refinement
;
CrysAlisPro, Agilent Technologies,
Version 1.171.36.28 (release 01-02-2013 CrysAlis171 .NET)
(compiled Feb  1 2013,16:14:44)
;
_computing_data_collection
;
CrysAlisPro, Agilent Technologies,
Version 1.171.36.28 (release 01-02-2013 CrysAlis171 .NET)
(compiled Feb  1 2013,16:14:44)
;
_computing_data_reduction
;
CrysAlisPro, Agilent Technologies,
Version 1.171.36.28 (release 01-02-2013 CrysAlis171 .NET)
(compiled Feb  1 2013,16:14:44)
;
_computing_molecular_graphics
;
O. V. Dolomanov, L. J. Bourhis, R. J. Gildea, J. A. K. Howard and H. Puschmann,
OLEX2: a complete structure solution, refinement and analysis program.
J. Appl. Cryst. (2009). 42, 339-341.
;
_computing_publication_material
;
O. V. Dolomanov, L. J. Bourhis, R. J. Gildea, J. A. K. Howard and H. Puschmann,
OLEX2: a complete structure solution, refinement and analysis program.
J. Appl. Cryst. (2009). 42, 339-341.
;
_computing_structure_refinement
;
SHELX, G.M. Sheldrick, Acta Cryst.
(2008). A64, 112-122
;
_computing_structure_solution 'SUPERFLIP, J. Appl. Cryst. (2007) 40, 786-790'
_diffrn_ambient_temperature 293(2)
_diffrn_detector_area_resol_mean 16.0733
_diffrn_measured_fraction_theta_full 0.9977
_diffrn_measured_fraction_theta_max 0.8860
_diffrn_measurement_device_type 'SuperNova, Dual, Cu at zero, Eos'
_diffrn_measurement_method '\w scans'
_diffrn_orient_matrix_UB_11 0.0294473000
_diffrn_orient_matrix_UB_12 -0.0271505000
_diffrn_orient_matrix_UB_13 0.0319841000
_diffrn_orient_matrix_UB_21 -0.0124864000
_diffrn_orient_matrix_UB_22 0.0285193000
_diffrn_orient_matrix_UB_23 0.0337071000
_diffrn_orient_matrix_UB_31 -0.0304552000
_diffrn_orient_matrix_UB_32 -0.0379797000
_diffrn_orient_matrix_UB_33 0.0024417000
_diffrn_radiation_monochromator mirror
_diffrn_radiation_type 'Mo K\a'
_diffrn_radiation_wavelength 0.7107
_diffrn_reflns_av_R_equivalents 0.0314
_diffrn_reflns_av_unetI/netI 0.0513
_diffrn_reflns_Laue_measured_fraction_full 0.998
_diffrn_reflns_Laue_measured_fraction_max 0.885
_diffrn_reflns_limit_h_max 21
_diffrn_reflns_limit_h_min -11
_diffrn_reflns_limit_k_max 17
_diffrn_reflns_limit_k_min -14
_diffrn_reflns_limit_l_max 16
_diffrn_reflns_limit_l_min -19
_diffrn_reflns_number 6908
_diffrn_reflns_point_group_measured_fraction_full 0.998
_diffrn_reflns_point_group_measured_fraction_max 0.885
_diffrn_reflns_theta_full 25.242
_diffrn_reflns_theta_max 28.610
_diffrn_reflns_theta_min 3.143
_diffrn_source 'SuperNova (Mo) X-ray Source'
_exptl_absorpt_coefficient_mu 0.070
_exptl_absorpt_correction_T_max 1.00000
_exptl_absorpt_correction_T_min 0.37728
_exptl_absorpt_correction_type multi-scan
_exptl_absorpt_process_details
;
CrysAlisPro, Agilent Technologies,
Version 1.171.36.28 (release 01-02-2013 CrysAlis171 .NET)
(compiled Feb  1 2013,16:14:44)
Empirical absorption correction using spherical harmonics,
 implemented in SCALE3 ABSPACK scaling algorithm.
;
_exptl_crystal_colour
;
;
_exptl_crystal_density_diffrn 1.206
_exptl_crystal_description
;
;
_exptl_crystal_F_000 1248
_refine_diff_density_max 0.207
_refine_diff_density_min -0.195
_refine_diff_density_rms 0.039
_refine_ls_extinction_method none
_refine_ls_goodness_of_fit_ref 1.050
_refine_ls_hydrogen_treatment constr
_refine_ls_matrix_type full
_refine_ls_number_parameters 209
_refine_ls_number_reflns 3687
_refine_ls_number_restraints 0
_refine_ls_restrained_S_all 1.050
_refine_ls_R_factor_all 0.1102
_refine_ls_R_factor_gt 0.0647
_refine_ls_shift/su_max 0.000
_refine_ls_shift/su_mean 0.000
_refine_ls_structure_factor_coef Fsqd
_refine_ls_weighting_details
;
 w=1/[\s^2^(Fo^2^)+(0.0523P)^2^+1.7172P]
 where P=(Fo^2^+2Fc^2^)/3
;
_refine_ls_weighting_scheme calc
_refine_ls_wR_factor_gt 0.1468
_refine_ls_wR_factor_ref 0.1777
_reflns_Friedel_coverage 0.000
_reflns_number_gt 2118
_reflns_number_total 3687
_reflns_threshold_expression 'I > 2\s(I)'
_cod_data_source_file ol501483k_si_001.cif
_cod_data_source_block hwj1021
_cod_depositor_comments 'Adding full bibliography for 1516664.cif.'
_cod_database_code 1516664
_shelxl_version_number 2013-2
_shelx_space_group_comment
;
The symmetry employed for this shelxl refinement is uniquely defined
by the following loop, which should always be used as a source of
symmetry information in preference to the above space-group names.
They are only intended as comments.
;
_reflns_odcompleteness_completeness 99.77
_reflns_odcompleteness_iscentric 1
_reflns_odcompleteness_theta 26.32
_olex2_refinement_description
;
1. Fixed Uiso
 At 1.2 times of:
  All C(H) groups
 At 1.5 times of:
  All C(H,H,H) groups
2.a Aromatic/amide H refined with riding coordinates:
 C3(H3), C4(H4), C5(H5), C6(H6), C12(H12), C13(H13), C14(H14), C15(H15),
 C16(H16), C18(H18), C19(H19), C20(H20), C21(H21), C22(H22)
2.b Idealised Me refined as rotating group:
 C10(H10A,H10B,H10C)
;

loop_
_space_group_symop_operation_xyz
'x, y, z'
'-x, y, -z+1/2'
'x+1/2, y+1/2, z'
'-x+1/2, y+1/2, -z+1/2'
'-x, -y, -z'
'x, -y, z-1/2'
'-x+1/2, -y+1/2, -z'
'x+1/2, -y+1/2, z-1/2'

loop_
_atom_site_label
_atom_site_type_symbol
_atom_site_fract_x
_atom_site_fract_y
_atom_site_fract_z
_atom_site_U_iso_or_equiv
_atom_site_adp_type
_atom_site_occupancy
_atom_site_site_symmetry_order
_atom_site_calc_flag
_atom_site_refinement_flags_posn
_atom_site_refinement_flags_adp
N1 N 0.34291(11) 0.27207(14) 0.41878(12) 0.0533(5) Uani 1 1 d . .
C1 C 0.40829(15) 0.21148(17) 0.44187(16) 0.0550(6) Uani 1 1 d . .
C2 C 0.47487(13) 0.23352(17) 0.51402(16) 0.0527(6) Uani 1 1 d . .
C3 C 0.54714(16) 0.1713(2) 0.5357(2) 0.0705(7) Uani 1 1 d . .
H3 H 0.5528 0.1147 0.5009 0.085 Uiso 1 1 calc R U
C4 C 0.60833(18) 0.1937(2) 0.6069(2) 0.0851(9) Uani 1 1 d . .
H4 H 0.6557 0.1525 0.6203 0.102 Uiso 1 1 calc R U
C5 C 0.60071(17) 0.2777(2) 0.6600(2) 0.0812(9) Uani 1 1 d . .
H5 H 0.6425 0.2915 0.7092 0.097 Uiso 1 1 calc R U
C6 C 0.53221(15) 0.3403(2) 0.64059(17) 0.0639(7) Uani 1 1 d . .
H6 H 0.5278 0.3962 0.6766 0.077 Uiso 1 1 calc R U
C7 C 0.46810(13) 0.32065(17) 0.56624(15) 0.0491(5) Uani 1 1 d . .
C8 C 0.39565(13) 0.38474(16) 0.54184(15) 0.0475(5) Uani 1 1 d . .
C9 C 0.33784(13) 0.35974(16) 0.46667(15) 0.0479(5) Uani 1 1 d . .
C10 C 0.40622(18) 0.1148(2) 0.3881(2) 0.0858(9) Uani 1 1 d . .
H10A H 0.3965 0.0564 0.4222 0.129 Uiso 1 1 calc R U
H10B H 0.4585 0.1066 0.3712 0.129 Uiso 1 1 calc R U
H10C H 0.3623 0.1198 0.3366 0.129 Uiso 1 1 calc R U
C11 C 0.38264(14) 0.47130(17) 0.59996(15) 0.0507(5) Uani 1 1 d . .
C12 C 0.43012(16) 0.56114(19) 0.60810(19) 0.0697(7) Uani 1 1 d . .
H12 H 0.4720 0.5681 0.5770 0.084 Uiso 1 1 calc R U
C13 C 0.41522(19) 0.6397(2) 0.6621(2) 0.0823(9) Uani 1 1 d . .
H13 H 0.4462 0.7002 0.6659 0.099 Uiso 1 1 calc R U
C14 C 0.3550(2) 0.6295(2) 0.71042(19) 0.0792(9) Uani 1 1 d . .
H14 H 0.3458 0.6824 0.7474 0.095 Uiso 1 1 calc R U
C15 C 0.30884(17) 0.5409(2) 0.70356(17) 0.0708(8) Uani 1 1 d . .
H15 H 0.2683 0.5334 0.7364 0.085 Uiso 1 1 calc R U
C16 C 0.32186(14) 0.46249(19) 0.64843(16) 0.0581(6) Uani 1 1 d . .
H16 H 0.2895 0.4031 0.6438 0.070 Uiso 1 1 calc R U
C17 C 0.26337(14) 0.42395(18) 0.42883(14) 0.0515(6) Uani 1 1 d . .
C18 C 0.26712(17) 0.5304(2) 0.42572(18) 0.0672(7) Uani 1 1 d . .
H18 H 0.3164 0.5640 0.4511 0.081 Uiso 1 1 calc R U
C19 C 0.1985(2) 0.5877(2) 0.3853(2) 0.0841(9) Uani 1 1 d . .
H19 H 0.2019 0.6593 0.3837 0.101 Uiso 1 1 calc R U
C20 C 0.1252(2) 0.5387(3) 0.3475(2) 0.0858(10) Uani 1 1 d . .
H20 H 0.0791 0.5772 0.3202 0.103 Uiso 1 1 calc R U
C21 C 0.12017(17) 0.4334(3) 0.34997(19) 0.0817(9) Uani 1 1 d . .
H21 H 0.0705 0.4004 0.3248 0.098 Uiso 1 1 calc R U
C22 C 0.18901(15) 0.3759(2) 0.39005(17) 0.0656(7) Uani 1 1 d . .
H22 H 0.1854 0.3043 0.3910 0.079 Uiso 1 1 calc R U

loop_
_atom_site_aniso_label
_atom_site_aniso_U_11
_atom_site_aniso_U_22
_atom_site_aniso_U_33
_atom_site_aniso_U_23
_atom_site_aniso_U_13
_atom_site_aniso_U_12
N1 0.0598(11) 0.0496(11) 0.0522(12) 0.0018(9) 0.0159(9) 0.0066(9)
C1 0.0628(14) 0.0478(13) 0.0584(15) 0.0007(11) 0.0220(12) 0.0075(11)
C2 0.0553(13) 0.0478(13) 0.0578(15) 0.0033(11) 0.0185(11) 0.0068(10)
C3 0.0680(16) 0.0618(16) 0.082(2) 0.0001(15) 0.0183(15) 0.0166(13)
C4 0.0663(18) 0.082(2) 0.100(3) 0.0061(19) 0.0035(17) 0.0244(15)
C5 0.0646(17) 0.084(2) 0.086(2) 0.0036(17) -0.0031(15) 0.0096(15)
C6 0.0633(15) 0.0659(16) 0.0614(16) 0.0006(13) 0.0112(12) 0.0029(12)
C7 0.0531(13) 0.0480(12) 0.0491(13) 0.0042(10) 0.0176(10) 0.0035(10)
C8 0.0545(13) 0.0448(12) 0.0469(13) 0.0060(10) 0.0191(10) 0.0039(10)
C9 0.0548(13) 0.0437(12) 0.0488(13) 0.0067(10) 0.0191(10) 0.0059(9)
C10 0.0856(19) 0.0705(19) 0.097(2) -0.0303(17) 0.0108(17) 0.0166(15)
C11 0.0602(13) 0.0466(12) 0.0462(13) 0.0027(10) 0.0136(10) 0.0074(10)
C12 0.0823(18) 0.0535(15) 0.0781(19) -0.0054(14) 0.0284(15) -0.0039(13)
C13 0.102(2) 0.0565(17) 0.084(2) -0.0132(16) 0.0115(18) -0.0006(15)
C14 0.104(2) 0.074(2) 0.0554(17) -0.0174(15) 0.0071(16) 0.0276(17)
C15 0.0851(18) 0.0767(19) 0.0538(16) 0.0011(14) 0.0219(14) 0.0229(15)
C16 0.0642(14) 0.0595(15) 0.0531(14) 0.0037(12) 0.0183(11) 0.0126(11)
C17 0.0593(14) 0.0535(14) 0.0451(13) 0.0069(11) 0.0185(10) 0.0122(11)
C18 0.0756(17) 0.0586(16) 0.0663(17) 0.0089(13) 0.0130(13) 0.0162(13)
C19 0.106(2) 0.0683(18) 0.080(2) 0.0162(16) 0.0240(18) 0.0354(18)
C20 0.079(2) 0.109(3) 0.073(2) 0.0253(19) 0.0240(16) 0.0438(19)
C21 0.0593(16) 0.115(3) 0.0708(19) 0.0196(19) 0.0136(13) 0.0147(17)
C22 0.0615(15) 0.0730(17) 0.0618(16) 0.0148(14) 0.0124(12) 0.0076(13)

loop_
_atom_type_symbol
_atom_type_description
_atom_type_scat_dispersion_real
_atom_type_scat_dispersion_imag
_atom_type_scat_source
C C 0.0033 0.0016 'International Tables Vol C Tables 4.2.6.8 and 6.1.1.4'
H H 0.0000 0.0000 'International Tables Vol C Tables 4.2.6.8 and 6.1.1.4'
N N 0.0061 0.0033 'International Tables Vol C Tables 4.2.6.8 and 6.1.1.4'

loop_
_geom_angle_atom_site_label_1
_geom_angle_atom_site_label_2
_geom_angle_atom_site_label_3
_geom_angle
C1 N1 C9 119.2(2)
N1 C1 C2 122.7(2)
N1 C1 C10 115.2(2)
C2 C1 C10 122.1(2)
C3 C2 C1 122.6(2)
C7 C2 C1 118.4(2)
C7 C2 C3 119.0(2)
C2 C3 H3 119.7
C4 C3 C2 120.5(3)
C4 C3 H3 119.7
C3 C4 H4 119.7
C3 C4 C5 120.6(3)
C5 C4 H4 119.7
C4 C5 H5 119.7
C6 C5 C4 120.6(3)
C6 C5 H5 119.7
C5 C6 H6 119.7
C5 C6 C7 120.5(3)
C7 C6 H6 119.7
C2 C7 C8 118.4(2)
C6 C7 C2 118.7(2)
C6 C7 C8 122.9(2)
C7 C8 C11 119.7(2)
C9 C8 C7 118.0(2)
C9 C8 C11 122.19(19)
N1 C9 C8 123.09(19)
N1 C9 C17 112.83(19)
C8 C9 C17 124.1(2)
C1 C10 H10A 109.5
C1 C10 H10B 109.5
C1 C10 H10C 109.5
H10A C10 H10B 109.5
H10A C10 H10C 109.5
H10B C10 H10C 109.5
C12 C11 C8 122.3(2)
C16 C11 C8 119.2(2)
C16 C11 C12 118.5(2)
C11 C12 H12 119.9
C13 C12 C11 120.2(3)
C13 C12 H12 119.9
C12 C13 H13 119.7
C14 C13 C12 120.7(3)
C14 C13 H13 119.7
C13 C14 H14 120.3
C15 C14 C13 119.4(3)
C15 C14 H14 120.3
C14 C15 H15 119.7
C14 C15 C16 120.6(3)
C16 C15 H15 119.7
C11 C16 H16 119.7
C15 C16 C11 120.7(3)
C15 C16 H16 119.7
C18 C17 C9 122.1(2)
C18 C17 C22 118.3(2)
C22 C17 C9 119.5(2)
C17 C18 H18 119.6
C19 C18 C17 120.9(3)
C19 C18 H18 119.6
C18 C19 H19 120.0
C20 C19 C18 120.0(3)
C20 C19 H19 120.0
C19 C20 H20 120.0
C21 C20 C19 120.0(3)
C21 C20 H20 120.0
C20 C21 H21 120.0
C20 C21 C22 120.0(3)
C22 C21 H21 120.0
C17 C22 H22 119.6
C21 C22 C17 120.7(3)
C21 C22 H22 119.6

loop_
_geom_bond_atom_site_label_1
_geom_bond_atom_site_label_2
_geom_bond_distance
N1 C1 1.317(3)
N1 C9 1.373(3)
C1 C2 1.419(3)
C1 C10 1.505(3)
C2 C3 1.415(3)
C2 C7 1.412(3)
C3 H3 0.9300
C3 C4 1.360(4)
C4 H4 0.9300
C4 C5 1.391(4)
C5 H5 0.9300
C5 C6 1.368(3)
C6 H6 0.9300
C6 C7 1.412(3)
C7 C8 1.435(3)
C8 C9 1.379(3)
C8 C11 1.488(3)
C9 C17 1.493(3)
C10 H10A 0.9600
C10 H10B 0.9600
C10 H10C 0.9600
C11 C12 1.393(3)
C11 C16 1.384(3)
C12 H12 0.9300
C12 C13 1.378(4)
C13 H13 0.9300
C13 C14 1.377(4)
C14 H14 0.9300
C14 C15 1.369(4)
C15 H15 0.9300
C15 C16 1.378(3)
C16 H16 0.9300
C17 C18 1.383(3)
C17 C22 1.389(3)
C18 H18 0.9300
C18 C19 1.383(3)
C19 H19 0.9300
C19 C20 1.377(4)
C20 H20 0.9300
C20 C21 1.369(4)
C21 H21 0.9300
C21 C22 1.386(3)
C22 H22 0.9300

loop_
_geom_torsion_atom_site_label_1
_geom_torsion_atom_site_label_2
_geom_torsion_atom_site_label_3
_geom_torsion_atom_site_label_4
_geom_torsion
N1 C1 C2 C3 -176.4(2)
N1 C1 C2 C7 4.0(3)
N1 C9 C17 C18 -139.3(2)
N1 C9 C17 C22 36.2(3)
C1 N1 C9 C8 -4.3(3)
C1 N1 C9 C17 175.97(19)
C1 C2 C3 C4 -178.1(3)
C1 C2 C7 C6 177.0(2)
C1 C2 C7 C8 -2.3(3)
C2 C3 C4 C5 0.4(5)
C2 C7 C8 C9 -2.3(3)
C2 C7 C8 C11 174.2(2)
C3 C2 C7 C6 -2.6(3)
C3 C2 C7 C8 178.1(2)
C3 C4 C5 C6 -1.2(5)
C4 C5 C6 C7 0.0(4)
C5 C6 C7 C2 1.9(4)
C5 C6 C7 C8 -178.8(2)
C6 C7 C8 C9 178.5(2)
C6 C7 C8 C11 -5.0(3)
C7 C2 C3 C4 1.5(4)
C7 C8 C9 N1 5.8(3)
C7 C8 C9 C17 -174.51(19)
C7 C8 C11 C12 72.4(3)
C7 C8 C11 C16 -107.0(2)
C8 C9 C17 C18 40.9(3)
C8 C9 C17 C22 -143.5(2)
C8 C11 C12 C13 179.3(2)
C8 C11 C16 C15 179.3(2)
C9 N1 C1 C2 -0.8(3)
C9 N1 C1 C10 177.2(2)
C9 C8 C11 C12 -111.2(3)
C9 C8 C11 C16 69.4(3)
C9 C17 C18 C19 175.9(2)
C9 C17 C22 C21 -176.3(2)
C10 C1 C2 C3 5.7(4)
C10 C1 C2 C7 -173.9(2)
C11 C8 C9 N1 -170.7(2)
C11 C8 C9 C17 9.0(3)
C11 C12 C13 C14 1.8(4)
C12 C11 C16 C15 -0.1(3)
C12 C13 C14 C15 -0.9(4)
C13 C14 C15 C16 -0.4(4)
C14 C15 C16 C11 0.9(4)
C16 C11 C12 C13 -1.2(4)
C17 C18 C19 C20 0.0(4)
C18 C17 C22 C21 -0.6(4)
C18 C19 C20 C21 0.1(5)
C19 C20 C21 C22 -0.5(5)
C20 C21 C22 C17 0.7(4)
C22 C17 C18 C19 0.2(4)
